data_2023339
loop_
_publ_author_name
'Zhao, Xin-Yi'
'Yu, Hai-Yan'
'Zhang, Hong-Tao'

_publ_section_title
;
 A twofold interpenetrated three-dimensional barium(II) metal--organic
 framework constructed from
 2,2&#x2032;-[terephthaloylbis(azanediyl)]diacetate: synthesis, structure,
 dihydrogen bonding and spectroscopic properties
;
_journal_coeditor_code VX3009
_journal_issue 1
_journal_name_full 'Acta Crystallographica Section C Structural Chemistry'
_journal_page_first 43
_journal_page_last 53
_journal_paper_doi 10.1107/S205322962401235X
_journal_volume 81
_journal_year 2025
_chemical_formula_iupac '[Ba (C12 H10 N2 O6) (H2 O)3], 2H2 O'
_chemical_formula_moiety 'C12 H16 Ba N2 O9, 2(H2 O)'
_chemical_formula_sum 'C12 H20 Ba N2 O11'
_chemical_formula_weight 505.64
_chemical_name_systematic 'Poly[[\m-aqua-diaqua{\m~4~-2,2'-[terephthaloylbis(azanediyl)]diacetato}barium(II)] dihydrate]'
_space_group_crystal_system triclinic
_space_group_IT_number 2
_space_group_name_Hall '-P 1'
_space_group_name_H-M_alt 'P -1'
_atom_sites_solution_hydrogens geom
_atom_sites_solution_primary direct
_atom_sites_solution_secondary difmap
_audit_creation_method SHELXL-2017/1
_cell_angle_alpha 101.781(7)
_cell_angle_beta 91.365(7)
_cell_angle_gamma 92.345(7)
_cell_formula_units_Z 2
_cell_length_a 6.813(4)
_cell_length_b 8.058(4)
_cell_length_c 16.011(9)
_cell_measurement_reflns_used 3888
_cell_measurement_temperature 298(2)
_cell_measurement_theta_max 23.95
_cell_measurement_theta_min 2.60
_cell_volume 859.3(8)
_computing_cell_refinement
;
SAINT (Bruker, 2004)
;
_computing_data_collection
;
APEX2 (Bruker, 2004)
;
_computing_data_reduction
;
SAINT (Bruker, 2004)
;
_computing_molecular_graphics
;
DIAMOND (Brandenburg, 2008)
;
_computing_structure_refinement
;
SHELXL2017 (Sheldrick, 2015<i>b</i>)
;
_computing_structure_solution
;
SHELXT2014 (Sheldrick, 2015<i>a</i>)
;
_diffrn_ambient_temperature 298(2)
_diffrn_measured_fraction_theta_full 0.998
_diffrn_measured_fraction_theta_max 0.988
_diffrn_measurement_device_type 'Bruker APEXII CCD'
_diffrn_measurement_method '\f and \w scans'
_diffrn_radiation_type MoK\a
_diffrn_radiation_wavelength 0.71073
_diffrn_reflns_av_R_equivalents 0.0637
_diffrn_reflns_av_unetI/netI 0.0815
_diffrn_reflns_limit_h_max 8
_diffrn_reflns_limit_h_min -8
_diffrn_reflns_limit_k_max 10
_diffrn_reflns_limit_k_min -10
_diffrn_reflns_limit_l_max 20
_diffrn_reflns_limit_l_min -20
_diffrn_reflns_number 13468
_diffrn_reflns_theta_full 25.242
_diffrn_reflns_theta_max 27.564
_diffrn_reflns_theta_min 1.300
_diffrn_source 'fine-focus sealed tube'
_exptl_absorpt_coefficient_mu 2.373
_exptl_absorpt_correction_T_max 0.9110
_exptl_absorpt_correction_T_min 0.7973
_exptl_absorpt_correction_type multi-scan
_exptl_absorpt_process_details
;
(SADABS; Bruker, 2004)
;
_exptl_crystal_colour colorless
_exptl_crystal_density_diffrn 1.954
_exptl_crystal_description block
_exptl_crystal_F_000 500
_exptl_crystal_size_max 0.100
_exptl_crystal_size_mid 0.065
_exptl_crystal_size_min 0.040
_refine_diff_density_max 0.739
_refine_diff_density_min -0.921
_refine_ls_extinction_method none
_refine_ls_goodness_of_fit_ref 0.964
_refine_ls_hydrogen_treatment constr
_refine_ls_matrix_type full
_refine_ls_number_parameters 238
_refine_ls_number_reflns 3929
_refine_ls_number_restraints 0
_refine_ls_restrained_S_all 0.964
_refine_ls_R_factor_all 0.0693
_refine_ls_R_factor_gt 0.0426
_refine_ls_shift/su_max 0.001
_refine_ls_shift/su_mean 0.000
_refine_ls_structure_factor_coef Fsqd
_refine_ls_weighting_details 'w=1/[\s^2^(Fo^2^)+(0.0305P)^2^+0.8958P] where P=(Fo^2^+2Fc^2^)/3'
_refine_ls_weighting_scheme calc
_refine_ls_wR_factor_gt 0.0722
_refine_ls_wR_factor_ref 0.0820
_reflns_number_gt 2994
_reflns_number_total 3929
_reflns_threshold_expression 'I > 2\s(I)'
_cod_data_source_file vx3009sup1.cif
_cod_data_source_block I
_cod_database_code 2023339
_shelx_space_group_comment
;
The symmetry employed for this shelxl refinement is uniquely defined
by the following loop, which should always be used as a source of
symmetry information in preference to the above space-group names.
They are only intended as comments.
;
_shelx_estimated_absorpt_t_min 0.797
_shelx_estimated_absorpt_t_max 0.911

loop_
_space_group_symop_operation_xyz
'x, y, z'
'-x, -y, -z'

loop_
_atom_site_type_symbol
_atom_site_label
_atom_site_fract_x
_atom_site_fract_y
_atom_site_fract_z
_atom_site_U_iso_or_equiv
_atom_site_adp_type
_atom_site_calc_flag
_atom_site_occupancy
_atom_site_disorder_assembly
_atom_site_disorder_group
Ba Ba1 0.89580(5) 0.75698(4) 0.51008(2) 0.02453(10) Uani d 1 . .
C C1 0.7519(7) 0.4500(6) 0.3515(3) 0.0266(11) Uani d 1 . .
C C2 0.6720(8) 0.3079(6) 0.2795(3) 0.0313(12) Uani d 1 . .
H H2A 0.777780 0.233762 0.260410 0.038 Uiso calc 1 . .
H H2B 0.571924 0.241545 0.301979 0.038 Uiso calc 1 . .
C C3 0.6979(8) 0.4078(6) 0.1454(3) 0.0297(12) Uani d 1 . .
C C4 0.5899(8) 0.4563(6) 0.0718(3) 0.0289(12) Uani d 1 . .
C C5 0.6989(8) 0.5294(7) 0.0158(3) 0.0369(13) Uani d 1 . .
H H5 0.833678 0.549177 0.025724 0.044 Uiso calc 1 . .
C C6 0.3890(8) 0.4265(7) 0.0545(3) 0.0355(13) Uani d 1 . .
H H6 0.313012 0.376112 0.090841 0.043 Uiso calc 1 . .
C C7 0.7611(8) 1.1007(9) 0.6602(3) 0.0400(14) Uani d 1 . .
C C8 0.6858(8) 1.2284(7) 0.7343(3) 0.0335(13) Uani d 1 . .
H H8A 0.794098 1.306316 0.758786 0.040 Uiso calc 1 . .
H H8B 0.588040 1.293820 0.712171 0.040 Uiso calc 1 . .
C C9 0.7062(8) 1.1124(6) 0.8637(3) 0.0297(12) Uani d 1 . .
C C10 0.5943(8) 1.0527(6) 0.9332(3) 0.0293(12) Uani d 1 . .
C C11 0.3936(8) 1.0188(7) 0.9287(3) 0.0327(12) Uani d 1 . .
H H11 0.321571 1.031365 0.880459 0.039 Uiso calc 1 . .
C C12 0.2980(8) 0.9665(7) 0.9946(3) 0.0355(13) Uani d 1 . .
H H12 0.162744 0.944197 0.990850 0.043 Uiso calc 1 . .
N N1 0.5885(6) 0.3635(5) 0.2066(2) 0.0329(10) Uani d 1 . .
H H1 0.462907 0.368314 0.202208 0.039 Uiso calc 1 . .
N N2 0.5993(6) 1.1571(5) 0.8021(2) 0.0330(11) Uani d 1 . .
H H2 0.473519 1.143338 0.802325 0.040 Uiso calc 1 . .
O O1 0.8033(5) 0.4043(4) 0.42020(19) 0.0325(8) Uani d 1 . .
O O2 0.7659(6) 0.5980(4) 0.3421(2) 0.0445(10) Uani d 1 . .
O O3 0.8782(6) 0.4114(5) 0.1488(2) 0.0475(11) Uani d 1 . .
O O4 0.8877(6) 1.1198(5) 0.8654(2) 0.0463(11) Uani d 1 . .
O O5 0.7781(7) 0.9510(6) 0.6655(2) 0.0563(12) Uani d 1 . .
O O6 0.8064(5) 1.1631(6) 0.5958(2) 0.0574(13) Uani d 1 . .
O O7 0.7439(6) 0.5420(5) 0.6117(2) 0.0579(12) Uani d 1 . .
H H7A 0.745329 0.593817 0.663029 0.069 Uiso d 1 . .
H H7B 0.809259 0.447836 0.605851 0.069 Uiso d 1 . .
O O8 0.4928(5) 0.7742(5) 0.5106(2) 0.0458(10) Uani d 1 . .
H H8C 0.452320 0.791493 0.462608 0.055 Uiso d 1 . .
H H8D 0.441450 0.681083 0.518648 0.055 Uiso d 1 . .
O O9 1.2046(5) 1.0052(4) 0.5915(2) 0.0380(9) Uani d 1 . .
H H9A 1.203702 1.030453 0.643360 0.046 Uiso d 1 . .
H H9B 1.317872 0.945983 0.582080 0.046 Uiso d 1 . .
O O10 0.8235(6) 0.7125(6) 0.7740(3) 0.0514(11) Uani d 1 . .
H H10A 0.912235 0.696808 0.809478 0.062 Uiso d 1 . .
H H10B 0.852696 0.810325 0.764459 0.062 Uiso d 1 . .
O O11 0.1877(5) 0.1722(4) 0.7609(2) 0.0373(9) Uani d 1 . .
H H11A 0.218444 0.277073 0.765398 0.045 Uiso d 1 . .
H H11B 0.063544 0.158273 0.762098 0.045 Uiso d 1 . .

loop_
_atom_site_aniso_label
_atom_site_aniso_U_11
_atom_site_aniso_U_22
_atom_site_aniso_U_33
_atom_site_aniso_U_12
_atom_site_aniso_U_13
_atom_site_aniso_U_23
Ba1 0.02815(17) 0.02399(16) 0.02347(15) -0.00023(12) -0.00086(11) 0.01010(11)
C1 0.027(3) 0.033(3) 0.021(2) 0.000(2) -0.002(2) 0.008(2)
C2 0.038(3) 0.035(3) 0.025(3) 0.003(2) -0.002(2) 0.015(2)
C3 0.036(3) 0.031(3) 0.024(3) 0.002(2) -0.003(2) 0.009(2)
C4 0.041(3) 0.029(3) 0.017(2) 0.003(2) -0.002(2) 0.005(2)
C5 0.029(3) 0.051(4) 0.034(3) -0.001(3) -0.004(2) 0.017(3)
C6 0.035(3) 0.048(4) 0.027(3) -0.001(3) -0.002(2) 0.018(3)
C7 0.034(3) 0.066(4) 0.023(3) -0.002(3) 0.001(2) 0.018(3)
C8 0.030(3) 0.048(3) 0.030(3) 0.007(3) 0.008(2) 0.024(3)
C9 0.038(3) 0.035(3) 0.019(2) 0.004(3) 0.008(2) 0.012(2)
C10 0.035(3) 0.028(3) 0.027(3) 0.007(2) 0.012(2) 0.009(2)
C11 0.033(3) 0.043(3) 0.028(3) 0.003(3) 0.001(2) 0.019(2)
C12 0.034(3) 0.050(4) 0.028(3) 0.002(3) 0.007(2) 0.019(3)
N1 0.030(3) 0.044(3) 0.026(2) -0.001(2) -0.0047(19) 0.013(2)
N2 0.030(3) 0.049(3) 0.025(2) 0.003(2) 0.0108(19) 0.017(2)
O1 0.042(2) 0.036(2) 0.0220(17) 0.0021(17) -0.0059(16) 0.0132(16)
O2 0.081(3) 0.027(2) 0.0272(19) -0.005(2) -0.0080(19) 0.0124(17)
O3 0.038(2) 0.069(3) 0.044(2) 0.001(2) -0.0027(19) 0.032(2)
O4 0.032(2) 0.077(3) 0.041(2) 0.007(2) 0.0103(18) 0.034(2)
O5 0.076(3) 0.050(3) 0.041(2) -0.004(2) 0.016(2) 0.002(2)
O6 0.034(2) 0.118(4) 0.030(2) 0.005(2) 0.0078(18) 0.038(2)
O7 0.080(3) 0.054(3) 0.043(2) -0.013(2) 0.007(2) 0.021(2)
O8 0.031(2) 0.061(3) 0.055(2) -0.0017(19) 0.0005(18) 0.035(2)
O9 0.050(2) 0.038(2) 0.0276(19) 0.0085(18) 0.0023(17) 0.0080(16)
O10 0.046(3) 0.066(3) 0.049(3) 0.000(2) -0.006(2) 0.030(2)
O11 0.035(2) 0.042(2) 0.039(2) 0.0003(18) -0.0006(17) 0.0185(18)

loop_
_atom_type_symbol
_atom_type_description
_atom_type_scat_dispersion_real
_atom_type_scat_dispersion_imag
_atom_type_scat_source
C C 0.0033 0.0016 'International Tables Vol C Tables 4.2.6.8 and 6.1.1.4'
Ba Ba -0.3244 2.2819 'International Tables Vol C Tables 4.2.6.8 and 6.1.1.4'
N N 0.0061 0.0033 'International Tables Vol C Tables 4.2.6.8 and 6.1.1.4'
O O 0.0106 0.0060 'International Tables Vol C Tables 4.2.6.8 and 6.1.1.4'
H H 0.0000 0.0000 'International Tables Vol C Tables 4.2.6.8 and 6.1.1.4'

loop_
_geom_angle_atom_site_label_1
_geom_angle_atom_site_label_2
_geom_angle_atom_site_label_3
_geom_angle_site_symmetry_1
_geom_angle_site_symmetry_3
_geom_angle
_geom_angle_publ_flag
O8 Ba1 O7 . . 71.14(12) ?
O8 Ba1 O1 . 2_766 140.06(10) ?
O7 Ba1 O1 . 2_766 68.93(12) ?
O8 Ba1 O6 . 2_776 135.22(11) ?
O7 Ba1 O6 . 2_776 149.04(13) ?
O1 Ba1 O6 2_766 2_776 83.31(11) ?
O8 Ba1 O5 . . 69.51(12) ?
O7 Ba1 O5 . . 70.38(13) ?
O1 Ba1 O5 2_766 . 96.34(12) ?
O6 Ba1 O5 2_776 . 128.21(13) ?
O8 Ba1 O2 . . 75.22(12) ?
O7 Ba1 O2 . . 104.02(12) ?
O1 Ba1 O2 2_766 . 115.01(11) ?
O6 Ba1 O2 2_776 . 74.93(12) ?
O5 Ba1 O2 . . 144.20(13) ?
O8 Ba1 O9 . 2_776 73.06(10) ?
O7 Ba1 O9 . 2_776 144.18(12) ?
O1 Ba1 O9 2_766 2_776 146.84(10) ?
O6 Ba1 O9 2_776 2_776 64.96(11) ?
O5 Ba1 O9 . 2_776 96.04(12) ?
O2 Ba1 O9 . 2_776 67.37(10) ?
O8 Ba1 O9 . . 130.38(11) ?
O7 Ba1 O9 . . 115.60(11) ?
O1 Ba1 O9 2_766 . 69.42(10) ?
O6 Ba1 O9 2_776 . 63.57(11) ?
O5 Ba1 O9 . . 67.99(11) ?
O2 Ba1 O9 . . 137.69(10) ?
O9 Ba1 O9 2_776 . 87.11(11) ?
O8 Ba1 O1 . . 83.21(11) ?
O7 Ba1 O1 . . 64.91(11) ?
O1 Ba1 O1 2_766 . 80.56(11) ?
O6 Ba1 O1 2_776 . 98.09(12) ?
O5 Ba1 O1 . . 133.14(11) ?
O2 Ba1 O1 . . 44.86(9) ?
O9 Ba1 O1 2_776 . 111.91(10) ?
O9 Ba1 O1 . . 145.94(10) ?
O8 Ba1 Ba1 . 2_776 104.78(8) ?
O7 Ba1 Ba1 . 2_776 148.63(9) ?
O1 Ba1 Ba1 2_766 2_776 108.87(8) ?
O6 Ba1 Ba1 2_776 2_776 53.18(10) ?
O5 Ba1 Ba1 . 2_776 79.01(9) ?
O2 Ba1 Ba1 . 2_776 104.81(7) ?
O9 Ba1 Ba1 2_776 2_776 44.32(8) ?
O9 Ba1 Ba1 . 2_776 42.78(7) ?
O1 Ba1 Ba1 . 2_776 146.45(6) ?
O8 Ba1 Ba1 . 2_766 114.22(8) ?
O7 Ba1 Ba1 . 2_766 59.04(9) ?
O1 Ba1 Ba1 2_766 2_766 41.52(7) ?
O6 Ba1 Ba1 2_776 2_766 91.16(10) ?
O5 Ba1 Ba1 . 2_766 122.00(10) ?
O2 Ba1 Ba1 . 2_766 78.09(8) ?
O9 Ba1 Ba1 2_776 2_766 141.75(7) ?
O9 Ba1 Ba1 . 2_766 109.41(8) ?
O1 Ba1 Ba1 . 2_766 39.04(7) ?
Ba1 Ba1 Ba1 2_776 2_766 140.05(3) ?
O2 C1 O1 . . 123.5(5) ?
O2 C1 C2 . . 121.0(4) ?
O1 C1 C2 . . 115.5(4) ?
N1 C2 C1 . . 115.0(4) ?
N1 C2 H2A . . 108.5 ?
C1 C2 H2A . . 108.5 ?
N1 C2 H2B . . 108.5 ?
C1 C2 H2B . . 108.5 ?
H2A C2 H2B . . 107.5 ?
O3 C3 N1 . . 122.4(5) ?
O3 C3 C4 . . 120.6(4) ?
N1 C3 C4 . . 116.9(5) ?
C5 C4 C6 . . 118.0(4) ?
C5 C4 C3 . . 117.7(5) ?
C6 C4 C3 . . 124.2(4) ?
C6 C5 C4 2_665 . 121.1(5) ?
C6 C5 H5 2_665 . 119.4 ?
C4 C5 H5 . . 119.4 ?
C5 C6 C4 2_665 . 120.8(5) ?
C5 C6 H6 2_665 . 119.6 ?
C4 C6 H6 . . 119.6 ?
O5 C7 O6 . . 125.1(6) ?
O5 C7 C8 . . 120.7(4) ?
O6 C7 C8 . . 114.2(5) ?
N2 C8 C7 . . 115.6(4) ?
N2 C8 H8A . . 108.4 ?
C7 C8 H8A . . 108.4 ?
N2 C8 H8B . . 108.4 ?
C7 C8 H8B . . 108.4 ?
H8A C8 H8B . . 107.4 ?
O4 C9 N2 . . 122.6(4) ?
O4 C9 C10 . . 120.9(5) ?
N2 C9 C10 . . 116.5(5) ?
C11 C10 C12 . 2_677 119.4(4) ?
C11 C10 C9 . . 123.4(5) ?
C12 C10 C9 2_677 . 117.2(5) ?
C12 C11 C10 . . 121.1(5) ?
C12 C11 H11 . . 119.5 ?
C10 C11 H11 . . 119.5 ?
C11 C12 C10 . 2_677 119.6(5) ?
C11 C12 H12 . . 120.2 ?
C10 C12 H12 2_677 . 120.2 ?
C3 N1 C2 . . 123.0(4) ?
C3 N1 H1 . . 118.5 ?
C2 N1 H1 . . 118.5 ?
C9 N2 C8 . . 122.8(4) ?
C9 N2 H2 . . 118.6 ?
C8 N2 H2 . . 118.6 ?
C1 O1 Ba1 . 2_766 141.3(3) ?
C1 O1 Ba1 . . 92.6(3) ?
Ba1 O1 Ba1 2_766 . 99.44(11) ?
C1 O2 Ba1 . . 98.9(3) ?
C7 O5 Ba1 . . 110.8(3) ?
C7 O6 Ba1 . 2_776 147.4(4) ?
Ba1 O7 H7A . . 109.7 ?
Ba1 O7 H7B . . 111.3 ?
H7A O7 H7B . . 111.3 ?
Ba1 O8 H8C . . 108.9 ?
Ba1 O8 H8D . . 109.5 ?
H8C O8 H8D . . 109.4 ?
Ba1 O9 Ba1 2_776 . 92.89(10) ?
Ba1 O9 H9A 2_776 . 121.0 ?
Ba1 O9 H9A . . 115.5 ?
Ba1 O9 H9B 2_776 . 120.7 ?
Ba1 O9 H9B . . 103.3 ?
H9A O9 H9B . . 102.5 ?
H10A O10 H10B . . 104.5 ?
H11A O11 H11B . . 109.5 ?

loop_
_geom_bond_atom_site_label_1
_geom_bond_atom_site_label_2
_geom_bond_site_symmetry_2
_geom_bond_distance
_geom_bond_publ_flag
Ba1 O1 2_766 2.800(3) y
Ba1 O1 . 2.947(4) y
Ba1 O2 . 2.836(4) y
Ba1 O5 . 2.809(4) y
Ba1 O6 2_776 2.812(4) y
Ba1 O7 . 2.794(4) y
Ba1 O8 . 2.755(4) y
Ba1 O9 2_776 2.849(3) y
Ba1 O9 . 2.930(4) y
Ba1 Ba1 2_776 4.1884(19) ?
Ba1 Ba1 2_766 4.385(2) ?
C1 O2 . 1.233(5) ?
C1 O1 . 1.275(5) ?
C1 C2 . 1.521(7) ?
C2 N1 . 1.446(6) ?
C2 H2A . 0.9700 ?
C2 H2B . 0.9700 ?
C3 O3 . 1.227(6) ?
C3 N1 . 1.341(6) ?
C3 C4 . 1.502(7) ?
C4 C5 . 1.383(7) ?
C4 C6 . 1.392(7) ?
C5 C6 2_665 1.378(6) ?
C5 H5 . 0.9300 ?
C6 H6 . 0.9300 ?
C7 O5 . 1.236(6) ?
C7 O6 . 1.275(6) ?
C7 C8 . 1.518(7) ?
C8 N2 . 1.453(6) ?
C8 H8A . 0.9700 ?
C8 H8B . 0.9700 ?
C9 O4 . 1.235(6) ?
C9 N2 . 1.329(6) ?
C9 C10 . 1.510(6) ?
C10 C11 . 1.381(7) ?
C10 C12 2_677 1.393(7) ?
C11 C12 . 1.382(6) ?
C11 H11 . 0.9300 ?
C12 H12 . 0.9300 ?
N1 H1 . 0.8600 ?
N2 H2 . 0.8600 ?
O7 H7A . 0.8412 ?
O7 H7B . 0.8852 ?
O8 H8C . 0.8500 ?
O8 H8D . 0.8499 ?
O9 H9A . 0.8135 ?
O9 H9B . 0.9233 ?
O10 H10A . 0.8501 ?
O10 H10B . 0.8498 ?
O11 H11A . 0.8500 ?
O11 H11B . 0.8500 ?

loop_
_geom_hbond_atom_site_label_D
_geom_hbond_atom_site_label_H
_geom_hbond_atom_site_label_A
_geom_hbond_site_symmetry_A
_geom_hbond_distance_DH
_geom_hbond_distance_HA
_geom_hbond_distance_DA
_geom_hbond_angle_DHA
_geom_hbond_publ_flag
C6 H6 O10 2_666 0.93 2.59 3.493(6) 162.7 yes
O11 H11B O4 1_445 0.85 2.13 2.745(5) 128.9 yes
O11 H11A O2 2_666 0.85 2.17 2.733(5) 123.9 yes
O10 H10A O3 2_766 0.85 1.88 2.684(6) 156.9 yes
O10 H10B O5 . 0.85 2.19 2.863(6) 136.0 yes
O8 H8D O1 2_666 0.85 2.11 2.808(5) 138.5 yes
O8 H8C O6 2_676 0.85 2.06 2.753(5) 138.8 yes
N1 H1 O10 2_666 0.86 2.10 2.886(6) 151.7 yes
N2 H2 O11 1_565 0.86 2.08 2.879(6) 154.3 yes
O7 H7B O6 1_545 0.89 2.27 3.060(7) 149.1 yes
O7 H7A O10 . 0.84 1.89 2.711(6) 164.3 yes
O9 H9A O11 1_665 0.81 2.00 2.778(5) 159.8 yes
O9 H9B O8 1_655 0.92 2.05 2.904(5) 153.4 yes
C11 H11 O11 1_565 0.93 2.58 3.469(6) 159.2 yes

loop_
_geom_torsion_atom_site_label_1
_geom_torsion_atom_site_label_2
_geom_torsion_atom_site_label_3
_geom_torsion_atom_site_label_4
_geom_torsion_site_symmetry_1
_geom_torsion_site_symmetry_2
_geom_torsion_site_symmetry_3
_geom_torsion_site_symmetry_4
_geom_torsion
_geom_torsion_publ_flag
O3 C3 N1 C2 . . . . -3.2(8) y
C4 C3 N1 C2 . . . . 177.7(4) y
C1 C2 N1 C3 . . . . 80.8(6) y
O4 C9 N2 C8 . . . . -3.9(8) y
C10 C9 N2 C8 . . . . 175.5(4) y
C7 C8 N2 C9 . . . . 82.0(6) y
O2 C1 C2 N1 . . . . -9.0(7) ?
O1 C1 C2 N1 . . . . 171.6(4) ?
O3 C3 C4 C5 . . . . -9.8(7) ?
N1 C3 C4 C5 . . . . 169.3(5) ?
O3 C3 C4 C6 . . . . 167.6(5) ?
N1 C3 C4 C6 . . . . -13.3(7) ?
C6 C4 C5 C6 . . . 2_665 0.8(9) ?
C3 C4 C5 C6 . . . 2_665 178.4(5) ?
C5 C4 C6 C5 . . . 2_665 -0.8(9) ?
C3 C4 C6 C5 . . . 2_665 -178.2(5) ?
O5 C7 C8 N2 . . . . -12.2(8) ?
O6 C7 C8 N2 . . . . 169.1(5) ?
O4 C9 C10 C11 . . . . -170.5(5) ?
N2 C9 C10 C11 . . . . 10.1(7) ?
O4 C9 C10 C12 . . . 2_677 10.3(7) ?
N2 C9 C10 C12 . . . 2_677 -169.1(5) ?
C12 C10 C11 C12 2_677 . . . 0.1(9) ?
C9 C10 C11 C12 . . . . -179.2(5) ?
C10 C11 C12 C10 . . . 2_677 -0.1(9) ?
O2 C1 O1 Ba1 . . . 2_766 -104.1(6) ?
C2 C1 O1 Ba1 . . . 2_766 75.3(6) ?
O2 C1 O1 Ba1 . . . . 4.5(5) ?
C2 C1 O1 Ba1 . . . . -176.1(4) ?
O1 C1 O2 Ba1 . . . . -4.7(5) ?
C2 C1 O2 Ba1 . . . . 175.9(4) ?
O6 C7 O5 Ba1 . . . . -5.6(7) ?
C8 C7 O5 Ba1 . . . . 175.9(4) ?
O5 C7 O6 Ba1 . . . 2_776 -64.2(10) ?
C8 C7 O6 Ba1 . . . 2_776 114.4(7) ?

_cod_database_fobs_code 2023339
